data_4336723
loop_
_publ_author_name
'Nihal Deligonul'
'Thomas G. Gray'

_publ_section_title
;
 Azadipyrromethene Complexes of d8 Metal Centers: Rhodium(I), Iridium(I),
 Palladium(II), and Platinum(II)
;
_journal_name_full 'Inorganic Chemistry'
_journal_page_first 13048
_journal_page_last 13057
_journal_paper_doi 10.1021/ic4017239
_journal_volume 52
_journal_year 2013
_chemical_formula_moiety 'C34 H24 Cl3 N3 Pt'
_chemical_formula_sum 'C34 H24 Cl3 N3 Pt'
_chemical_formula_weight 776.00
_chemical_name_systematic
;
 ?
;
_space_group_IT_number 14
_symmetry_cell_setting monoclinic
_symmetry_space_group_name_Hall '-P 2yn'
_symmetry_space_group_name_H-M 'P 1 21/n 1'
_atom_sites_solution_hydrogens geom
_atom_sites_solution_primary direct
_atom_sites_solution_secondary difmap
_audit_creation_method SHELXL-97
_cell_angle_alpha 90.00
_cell_angle_beta 95.4640(10)
_cell_angle_gamma 90.00
_cell_formula_units_Z 4
_cell_length_a 13.1606(12)
_cell_length_b 10.8048(10)
_cell_length_c 22.753(2)
_cell_measurement_reflns_used 4168
_cell_measurement_temperature 170(2)
_cell_measurement_theta_max 20.78
_cell_measurement_theta_min 2.44
_cell_volume 3220.7(5)
_computing_cell_refinement 'Bruker SMART'
_computing_data_collection 'Bruker SMART'
_computing_data_reduction 'Bruker SAINT'
_computing_molecular_graphics 'Bruker SHELXTL'
_computing_publication_material 'Bruker SHELXTL'
_computing_structure_refinement 'SHELXL-97 (Sheldrick, 1997)'
_computing_structure_solution 'SHELXS-97 (Sheldrick, 1990)'
_diffrn_ambient_temperature 170(2)
_diffrn_measured_fraction_theta_full 0.999
_diffrn_measured_fraction_theta_max 0.999
_diffrn_measurement_device_type 'CCD area detector'
_diffrn_measurement_method 'phi and omega scans'
_diffrn_radiation_monochromator graphite
_diffrn_radiation_source 'fine-focus sealed tube'
_diffrn_radiation_type MoK\a
_diffrn_radiation_wavelength 0.71073
_diffrn_reflns_av_R_equivalents 0.0700
_diffrn_reflns_av_sigmaI/netI 0.0513
_diffrn_reflns_limit_h_max 15
_diffrn_reflns_limit_h_min -15
_diffrn_reflns_limit_k_max 12
_diffrn_reflns_limit_k_min -12
_diffrn_reflns_limit_l_max 27
_diffrn_reflns_limit_l_min -27
_diffrn_reflns_number 31474
_diffrn_reflns_theta_full 25.00
_diffrn_reflns_theta_max 25.00
_diffrn_reflns_theta_min 1.72
_exptl_absorpt_coefficient_mu 4.632
_exptl_absorpt_correction_T_max 0.7749
_exptl_absorpt_correction_T_min 0.4248
_exptl_absorpt_correction_type multi-scan
_exptl_absorpt_process_details 'AXScale in APEX 2 (Bruker, 2004)'
_exptl_crystal_colour red
_exptl_crystal_density_diffrn 1.600
_exptl_crystal_description Irregular
_exptl_crystal_F_000 1512
_exptl_crystal_size_max 0.22
_exptl_crystal_size_mid 0.17
_exptl_crystal_size_min 0.06
_platon_squeeze_details
;
 ?
;
_refine_diff_density_max 1.307
_refine_diff_density_min -0.777
_refine_diff_density_rms 0.115
_refine_ls_extinction_method none
_refine_ls_goodness_of_fit_ref 1.039
_refine_ls_hydrogen_treatment constr
_refine_ls_matrix_type full
_refine_ls_number_parameters 364
_refine_ls_number_reflns 5664
_refine_ls_number_restraints 0
_refine_ls_restrained_S_all 1.039
_refine_ls_R_factor_all 0.0507
_refine_ls_R_factor_gt 0.0358
_refine_ls_shift/su_max 0.001
_refine_ls_shift/su_mean 0.000
_refine_ls_structure_factor_coef Fsqd
_refine_ls_weighting_details 'calc w=1/[\s^2^(Fo^2^)+(0.0394P)^2^+0.0000P] where P=(Fo^2^+2Fc^2^)/3'
_refine_ls_weighting_scheme calc
_refine_ls_wR_factor_gt 0.0783
_refine_ls_wR_factor_ref 0.0835
_reflns_number_gt 4465
_reflns_number_total 5664
_reflns_threshold_expression >2sigma(I)
_cod_data_source_file ic4017239_si_002_08.cif
_cod_data_source_block nd061810_0m
_cod_original_cell_volume 3220.8(5)
_cod_database_code 4336723

loop_
_symmetry_equiv_pos_as_xyz
'x, y, z'
'-x+1/2, y+1/2, -z+1/2'
'-x, -y, -z'
'x-1/2, -y-1/2, z-1/2'

loop_
_atom_site_label
_atom_site_type_symbol
_atom_site_fract_x
_atom_site_fract_y
_atom_site_fract_z
_atom_site_U_iso_or_equiv
_atom_site_adp_type
_atom_site_occupancy
_atom_site_symmetry_multiplicity
_atom_site_calc_flag
_atom_site_refinement_flags
Pt1 Pt 0.522943(17) 0.516477(19) 0.220098(9) 0.03081(9) Uani 1 1 d .
Cl1 Cl 0.47679(13) 0.01830(12) 0.11922(7) 0.0425(4) Uani 1 1 d .
Cl2 Cl 0.22794(12) 0.88411(13) 0.12335(7) 0.0416(4) Uani 1 1 d .
Cl3 Cl 0.66981(13) 0.41722(15) 0.25856(7) 0.0530(4) Uani 1 1 d .
C7 C 0.6012(5) 0.0424(6) 0.3068(3) 0.0544(18) Uani 1 1 d .
H7 H 0.6474 -0.0249 0.3133 0.065 Uiso 1 1 calc R
C23 C 0.2653(5) 0.5970(6) -0.0750(3) 0.0537(18) Uani 1 1 d .
H23 H 0.2491 0.5252 -0.0981 0.064 Uiso 1 1 calc R
C11 C 0.4002(4) 0.2402(4) 0.0214(2) 0.0282(13) Uani 1 1 d .
C26 C 0.3156(4) 0.8038(5) -0.0071(3) 0.0369(14) Uani 1 1 d .
H26 H 0.3348 0.8750 0.0158 0.044 Uiso 1 1 calc R
C2 C 0.4427(4) 0.2595(5) 0.0834(2) 0.0280(12) Uani 1 1 d .
C1 C 0.4463(4) 0.3778(5) 0.1124(2) 0.0293(13) Uani 1 1 d .
C27 C 0.3345(4) 0.7534(5) 0.2441(2) 0.0318(13) Uani 1 1 d .
C18 C 0.3302(4) 0.6805(5) 0.0851(2) 0.0293(13) Uani 1 1 d .
C4 C 0.4903(4) 0.2409(5) 0.1816(2) 0.0305(13) Uani 1 1 d .
C3 C 0.4695(4) 0.1769(5) 0.1269(2) 0.0293(13) Uani 1 1 d .
C10 C 0.4648(5) 0.2367(5) 0.2876(2) 0.0403(15) Uani 1 1 d .
H10 H 0.4172 0.3025 0.2809 0.048 Uiso 1 1 calc R
C16 C 0.4294(4) 0.3160(5) -0.0235(2) 0.0363(14) Uani 1 1 d .
H16 H 0.4808 0.3769 -0.0153 0.044 Uiso 1 1 calc R
C5 C 0.5125(4) 0.1882(5) 0.2410(2) 0.0321(13) Uani 1 1 d .
C28 C 0.3044(5) 0.6697(5) 0.2855(3) 0.0391(15) Uani 1 1 d .
H28 H 0.2984 0.5843 0.2760 0.047 Uiso 1 1 calc R
C21 C 0.3040(4) 0.6910(5) 0.0208(2) 0.0303(13) Uani 1 1 d .
C20 C 0.3519(4) 0.7102(5) 0.1844(2) 0.0307(13) Uani 1 1 d .
C24 C 0.2760(5) 0.7102(6) -0.1020(3) 0.0493(17) Uani 1 1 d .
H24 H 0.2672 0.7169 -0.1438 0.059 Uiso 1 1 calc R
C19 C 0.3096(4) 0.7577(5) 0.1299(2) 0.0326(14) Uani 1 1 d .
C17 C 0.3874(4) 0.5822(5) 0.1143(2) 0.0307(13) Uani 1 1 d .
C22 C 0.2782(5) 0.5892(6) -0.0141(3) 0.0472(17) Uani 1 1 d .
H22 H 0.2691 0.5116 0.0042 0.057 Uiso 1 1 calc R
C13 C 0.2793(5) 0.1404(6) -0.0487(3) 0.0460(16) Uani 1 1 d .
H13 H 0.2269 0.0808 -0.0572 0.055 Uiso 1 1 calc R
C29 C 0.2834(5) 0.7106(6) 0.3403(3) 0.0452(16) Uani 1 1 d .
H29 H 0.2620 0.6533 0.3683 0.054 Uiso 1 1 calc R
C25 C 0.2997(5) 0.8135(6) -0.0677(3) 0.0436(16) Uani 1 1 d .
H25 H 0.3050 0.8920 -0.0859 0.052 Uiso 1 1 calc R
C6 C 0.5806(5) 0.0897(5) 0.2512(3) 0.0443(16) Uani 1 1 d .
H6 H 0.6129 0.0554 0.2193 0.053 Uiso 1 1 calc R
C15 C 0.3831(5) 0.3018(6) -0.0799(3) 0.0416(15) Uani 1 1 d .
H15 H 0.4034 0.3535 -0.1104 0.050 Uiso 1 1 calc R
C32 C 0.3416(5) 0.8782(5) 0.2587(3) 0.0388(15) Uani 1 1 d .
H32 H 0.3602 0.9365 0.2304 0.047 Uiso 1 1 calc R
C14 C 0.3083(5) 0.2151(6) -0.0933(3) 0.0446(16) Uani 1 1 d .
H14 H 0.2771 0.2067 -0.1325 0.054 Uiso 1 1 calc R
C9 C 0.4863(5) 0.1895(6) 0.3436(3) 0.0474(17) Uani 1 1 d .
H9 H 0.4541 0.2235 0.3756 0.057 Uiso 1 1 calc R
C8 C 0.5550(5) 0.0920(6) 0.3535(3) 0.0550(19) Uani 1 1 d .
H8 H 0.5700 0.0598 0.3921 0.066 Uiso 1 1 calc R
C12 C 0.3256(4) 0.1513(5) 0.0078(3) 0.0367(14) Uani 1 1 d .
H12 H 0.3064 0.0975 0.0378 0.044 Uiso 1 1 calc R
N2 N 0.4112(3) 0.4797(4) 0.08590(19) 0.0290(10) Uani 1 1 d .
N1 N 0.4014(3) 0.6030(4) 0.17457(18) 0.0273(10) Uani 1 1 d .
N3 N 0.4763(3) 0.3631(4) 0.17181(18) 0.0285(10) Uani 1 1 d .
C31 C 0.3217(5) 0.9181(6) 0.3144(3) 0.0438(16) Uani 1 1 d .
H31 H 0.3277 1.0033 0.3245 0.053 Uiso 1 1 calc R
C30 C 0.2933(5) 0.8342(6) 0.3549(3) 0.0455(16) Uani 1 1 d .
H30 H 0.2803 0.8613 0.3932 0.055 Uiso 1 1 calc R
C34 C 0.5949(5) 0.6942(6) 0.2423(3) 0.0551(14) Uani 1 1 d .
H34A H 0.6701 0.6972 0.2426 0.066 Uiso 1 1 calc R
H34B H 0.5603 0.7682 0.2242 0.066 Uiso 1 1 calc R
C33 C 0.5605(5) 0.6531(6) 0.2882(3) 0.0551(14) Uani 1 1 d .
H33A H 0.5023 0.6989 0.3022 0.066 Uiso 1 1 calc R
H33B H 0.6120 0.6280 0.3206 0.066 Uiso 1 1 calc R

loop_
_atom_site_aniso_label
_atom_site_aniso_U_11
_atom_site_aniso_U_22
_atom_site_aniso_U_33
_atom_site_aniso_U_23
_atom_site_aniso_U_13
_atom_site_aniso_U_12
Pt1 0.03721(14) 0.03069(13) 0.02378(13) -0.00072(9) -0.00108(9) -0.00223(10)
Cl1 0.0552(10) 0.0277(7) 0.0437(9) 0.0006(6) 0.0007(7) 0.0045(7)
Cl2 0.0453(9) 0.0328(8) 0.0470(9) 0.0034(6) 0.0054(7) 0.0083(7)
Cl3 0.0458(10) 0.0575(10) 0.0531(10) 0.0008(8) -0.0090(8) -0.0008(8)
C7 0.060(5) 0.053(4) 0.046(4) 0.003(3) -0.012(4) 0.022(4)
C23 0.062(5) 0.053(4) 0.041(4) -0.009(3) -0.020(3) 0.009(3)
C11 0.035(3) 0.021(3) 0.029(3) -0.003(2) 0.007(3) 0.004(2)
C26 0.040(4) 0.031(3) 0.039(4) 0.002(3) -0.004(3) -0.001(3)
C2 0.025(3) 0.032(3) 0.027(3) 0.000(2) 0.000(2) -0.001(2)
C1 0.033(3) 0.035(3) 0.020(3) -0.001(2) 0.002(2) 0.000(2)
C27 0.033(3) 0.028(3) 0.034(3) -0.001(2) 0.001(3) 0.002(2)
C18 0.034(3) 0.021(3) 0.032(3) 0.000(2) 0.000(3) -0.006(2)
C4 0.028(3) 0.032(3) 0.031(3) 0.001(2) 0.004(3) 0.003(2)
C3 0.030(3) 0.027(3) 0.032(3) -0.004(2) 0.005(3) -0.001(2)
C10 0.046(4) 0.043(4) 0.033(4) 0.010(3) 0.007(3) 0.011(3)
C16 0.040(4) 0.036(3) 0.033(3) -0.002(3) -0.001(3) -0.011(3)
C5 0.037(4) 0.030(3) 0.029(3) 0.000(2) -0.003(3) -0.002(3)
C28 0.045(4) 0.033(3) 0.039(4) -0.002(3) 0.006(3) -0.008(3)
C21 0.028(3) 0.028(3) 0.034(3) 0.001(2) -0.005(3) 0.003(2)
C20 0.034(3) 0.022(3) 0.037(3) -0.002(2) 0.004(3) -0.007(2)
C24 0.060(5) 0.062(5) 0.022(3) -0.002(3) -0.012(3) 0.009(3)
C19 0.038(4) 0.022(3) 0.038(4) 0.009(2) 0.006(3) -0.001(2)
C17 0.035(3) 0.028(3) 0.029(3) -0.001(2) 0.004(3) -0.004(2)
C22 0.051(4) 0.042(4) 0.044(4) 0.006(3) -0.019(3) 0.001(3)
C13 0.047(4) 0.048(4) 0.042(4) -0.010(3) 0.000(3) -0.012(3)
C29 0.054(4) 0.050(4) 0.034(4) 0.005(3) 0.014(3) 0.001(3)
C25 0.044(4) 0.045(4) 0.041(4) 0.011(3) 0.003(3) 0.009(3)
C6 0.047(4) 0.046(4) 0.039(4) 0.000(3) -0.002(3) 0.014(3)
C15 0.044(4) 0.052(4) 0.028(3) 0.007(3) 0.004(3) -0.005(3)
C32 0.049(4) 0.034(3) 0.033(4) -0.001(3) 0.006(3) -0.001(3)
C14 0.053(4) 0.054(4) 0.025(3) -0.008(3) -0.006(3) 0.000(3)
C9 0.049(4) 0.064(4) 0.030(4) 0.007(3) 0.005(3) 0.009(3)
C8 0.058(5) 0.065(5) 0.040(4) 0.020(3) -0.006(3) 0.009(4)
C12 0.046(4) 0.030(3) 0.034(3) -0.002(2) 0.004(3) -0.008(3)
N2 0.035(3) 0.030(2) 0.022(2) 0.0005(19) 0.005(2) -0.001(2)
N1 0.037(3) 0.022(2) 0.022(2) -0.0013(18) 0.005(2) 0.000(2)
N3 0.033(3) 0.034(3) 0.019(2) -0.0023(19) -0.001(2) 0.005(2)
C31 0.049(4) 0.034(3) 0.048(4) -0.012(3) 0.005(3) 0.009(3)
C30 0.048(4) 0.057(4) 0.033(4) -0.006(3) 0.009(3) 0.005(3)
C34 0.056(3) 0.043(3) 0.059(4) -0.004(2) -0.029(3) -0.017(2)
C33 0.056(3) 0.043(3) 0.059(4) -0.004(2) -0.029(3) -0.017(2)

loop_
_atom_type_symbol
_atom_type_description
_atom_type_scat_dispersion_real
_atom_type_scat_dispersion_imag
_atom_type_scat_source
C C 0.0033 0.0016 'International Tables Vol C Tables 4.2.6.8 and 6.1.1.4'
H H 0.0000 0.0000 'International Tables Vol C Tables 4.2.6.8 and 6.1.1.4'
N N 0.0061 0.0033 'International Tables Vol C Tables 4.2.6.8 and 6.1.1.4'
Cl Cl 0.1484 0.1585 'International Tables Vol C Tables 4.2.6.8 and 6.1.1.4'
Pt Pt -1.7033 8.3905 'International Tables Vol C Tables 4.2.6.8 and 6.1.1.4'

loop_
_geom_angle_atom_site_label_1
_geom_angle_atom_site_label_2
_geom_angle_atom_site_label_3
_geom_angle
N1 Pt1 N3 85.32(16)
N1 Pt1 C33 99.5(2)
N3 Pt1 C33 166.4(2)
N1 Pt1 C34 90.9(2)
N3 Pt1 C34 159.7(2)
C33 Pt1 C34 33.7(2)
N1 Pt1 Cl3 171.76(12)
N3 Pt1 Cl3 91.42(13)
C33 Pt1 Cl3 85.37(19)
C34 Pt1 Cl3 89.53(19)
C6 C7 C8 120.2(6)
C24 C23 C22 119.4(6)
C12 C11 C16 118.9(5)
C12 C11 C2 120.3(5)
C16 C11 C2 120.7(5)
C25 C26 C21 120.7(5)
C3 C2 C1 104.9(5)
C3 C2 C11 130.7(5)
C1 C2 C11 123.7(5)
N2 C1 N3 126.8(5)
N2 C1 C2 122.6(5)
N3 C1 C2 109.9(4)
C32 C27 C28 119.0(5)
C32 C27 C20 121.0(5)
C28 C27 C20 119.9(5)
C19 C18 C17 103.9(5)
C19 C18 C21 130.5(5)
C17 C18 C21 125.6(5)
N3 C4 C3 108.6(5)
N3 C4 C5 122.8(5)
C3 C4 C5 128.3(5)
C2 C3 C4 109.4(5)
C2 C3 Cl1 126.4(4)
C4 C3 Cl1 124.1(4)
C9 C10 C5 120.0(6)
C15 C16 C11 119.4(5)
C10 C5 C6 119.5(5)
C10 C5 C4 119.5(5)
C6 C5 C4 121.0(5)
C29 C28 C27 120.0(5)
C22 C21 C26 118.0(5)
C22 C21 C18 122.0(5)
C26 C21 C18 119.7(5)
N1 C20 C19 108.7(5)
N1 C20 C27 122.8(5)
C19 C20 C27 127.8(5)
C25 C24 C23 119.4(6)
C18 C19 C20 110.2(5)
C18 C19 Cl2 125.7(4)
C20 C19 Cl2 123.5(4)
N2 C17 N1 126.8(5)
N2 C17 C18 121.9(5)
N1 C17 C18 110.8(5)
C21 C22 C23 121.9(6)
C12 C13 C14 120.6(6)
C28 C29 C30 120.5(6)
C26 C25 C24 120.6(6)
C7 C6 C5 120.4(6)
C14 C15 C16 121.9(6)
C31 C32 C27 120.4(5)
C15 C14 C13 118.7(6)
C10 C9 C8 120.2(6)
C7 C8 C9 119.8(6)
C13 C12 C11 120.6(5)
C1 N2 C17 124.0(5)
C20 N1 C17 106.3(4)
C20 N1 Pt1 132.1(4)
C17 N1 Pt1 116.8(3)
C4 N3 C1 107.2(4)
C4 N3 Pt1 132.4(4)
C1 N3 Pt1 118.3(3)
C30 C31 C32 119.8(6)
C31 C30 C29 120.3(6)
C33 C34 Pt1 72.5(4)
C34 C33 Pt1 73.8(4)

loop_
_geom_bond_atom_site_label_1
_geom_bond_atom_site_label_2
_geom_bond_distance
Pt1 N1 2.047(4)
Pt1 N3 2.050(4)
Pt1 C33 2.163(6)
Pt1 C34 2.178(6)
Pt1 Cl3 2.3087(17)
Cl1 C3 1.726(5)
Cl2 C19 1.735(5)
C7 C6 1.366(8)
C7 C8 1.382(9)
C23 C24 1.382(9)
C23 C22 1.383(8)
C11 C12 1.387(7)
C11 C16 1.392(7)
C11 C2 1.483(7)
C26 C25 1.378(8)
C26 C21 1.389(7)
C2 C3 1.353(7)
C2 C1 1.437(7)
C1 N2 1.318(6)
C1 N3 1.380(6)
C27 C32 1.390(7)
C27 C28 1.391(7)
C27 C20 1.473(7)
C18 C19 1.365(7)
C18 C17 1.429(7)
C18 C21 1.475(7)
C4 N3 1.348(6)
C4 C3 1.427(7)
C4 C5 1.472(7)
C10 C9 1.377(7)
C10 C5 1.385(7)
C16 C15 1.375(8)
C5 C6 1.397(8)
C28 C29 1.376(8)
C21 C22 1.380(8)
C20 N1 1.358(6)
C20 C19 1.408(7)
C24 C25 1.381(8)
C17 N2 1.334(6)
C17 N1 1.385(6)
C13 C12 1.375(8)
C13 C14 1.378(8)
C29 C30 1.379(8)
C15 C14 1.372(8)
C32 C31 1.388(8)
C9 C8 1.392(8)
C31 C30 1.369(8)
C34 C33 1.258(9)

loop_
_platon_squeeze_void_nr
_platon_squeeze_void_average_x
_platon_squeeze_void_average_y
_platon_squeeze_void_average_z
_platon_squeeze_void_volume
_platon_squeeze_void_count_electrons
_platon_squeeze_void_content
1 0.000 -0.010 0.000 260 52 ' '
2 0.500 -0.044 0.500 260 52 ' '
